data_2202512
loop_
_publ_author_name
'You, Zhong-Lu'
'Lin, Yong-Shan'
'Liu, Wei-Sheng'
'Tan, Min-Yu'
'Zhu, Hai-Liang'

_publ_section_title
;
 Bis[2-(cyclopropyliminomethyl)phenolato]zinc(II)
;
_journal_issue 11
_journal_name_full 'Acta Crystallographica Section E'
_journal_page_first m1025
_journal_page_last m1027
_journal_paper_doi 10.1107/S1600536803023109
_journal_volume 59
_journal_year 2003
_chemical_formula_iupac '[Zn (C10 H10 N O)2]'
_chemical_formula_moiety 'C20 H20 N2 O2 Zn'
_chemical_formula_sum 'C20 H20 N2 O2 Zn'
_chemical_formula_weight 385.75
_chemical_name_systematic
;
Bis{2-[(cyclopropylimino)methyl]phenolato}zinc(II)
;
_space_group_IT_number 5
_symmetry_cell_setting monoclinic
_symmetry_space_group_name_Hall 'C 2y'
_symmetry_space_group_name_H-M 'C 1 2 1'
_atom_sites_solution_hydrogens geom
_atom_sites_solution_primary direct
_atom_sites_solution_secondary difmap
_audit_creation_method SHELXL-97
_cell_angle_alpha 90.00
_cell_angle_beta 133.473(10)
_cell_angle_gamma 90.00
_cell_formula_units_Z 8
_cell_length_a 26.99(2)
_cell_length_b 9.862(9)
_cell_length_c 19.276(17)
_cell_measurement_reflns_used 2380
_cell_measurement_temperature 293(2)
_cell_measurement_theta_max 19.032
_cell_measurement_theta_min 2.312
_cell_volume 3723(6)
_computing_cell_refinement SMART
_computing_data_collection 'SMART (Siemens, 1996)'
_computing_data_reduction 'SAINT (Siemens, 1996)'
_computing_molecular_graphics 'SHELXTL (Sheldrick, 1997b)'
_computing_publication_material SHELXTL
_computing_structure_refinement 'SHELXL97 (Sheldrick, 1997a)'
_computing_structure_solution 'SHELXS97 (Sheldrick, 1997a)'
_diffrn_ambient_temperature 293(2)
_diffrn_measured_fraction_theta_full 0.998
_diffrn_measured_fraction_theta_max 0.998
_diffrn_measurement_device_type 'Siemens SMART CCD area-detector'
_diffrn_measurement_method '\f and \w'
_diffrn_radiation_monochromator graphite
_diffrn_radiation_source 'fine-focus sealed tube'
_diffrn_radiation_type MoK\a
_diffrn_radiation_wavelength 0.71073
_diffrn_reflns_av_R_equivalents 0.0564
_diffrn_reflns_av_sigmaI/netI 0.1051
_diffrn_reflns_limit_h_max 30
_diffrn_reflns_limit_h_min -32
_diffrn_reflns_limit_k_max 11
_diffrn_reflns_limit_k_min -11
_diffrn_reflns_limit_l_max 22
_diffrn_reflns_limit_l_min -15
_diffrn_reflns_number 9558
_diffrn_reflns_theta_full 25.03
_diffrn_reflns_theta_max 25.03
_diffrn_reflns_theta_min 1.46
_diffrn_standards_decay_% 0
_diffrn_standards_interval_count 0
_diffrn_standards_interval_time 0
_diffrn_standards_number 0
_exptl_absorpt_coefficient_mu 1.334
_exptl_absorpt_correction_T_max 0.7857
_exptl_absorpt_correction_T_min 0.6749
_exptl_absorpt_correction_type multi-scan
_exptl_absorpt_process_details '(SADABS; Sheldrick, 1996)'
_exptl_crystal_colour colorless
_exptl_crystal_density_diffrn 1.376
_exptl_crystal_density_method 'not measured'
_exptl_crystal_description block
_exptl_crystal_F_000 1600
_exptl_crystal_size_max 0.32
_exptl_crystal_size_mid 0.27
_exptl_crystal_size_min 0.19
_refine_diff_density_max 0.693
_refine_diff_density_min -0.358
_refine_ls_abs_structure_details 'Flack (1983); 786 Friedel pairs'
_refine_ls_abs_structure_Flack 0.00(2)
_refine_ls_extinction_method none
_refine_ls_goodness_of_fit_ref 0.883
_refine_ls_hydrogen_treatment constr
_refine_ls_matrix_type full
_refine_ls_number_parameters 451
_refine_ls_number_reflns 6279
_refine_ls_number_restraints 1
_refine_ls_restrained_S_all 0.883
_refine_ls_R_factor_all 0.0985
_refine_ls_R_factor_gt 0.0550
_refine_ls_shift/su_max 0.000
_refine_ls_shift/su_mean 0.000
_refine_ls_structure_factor_coef Fsqd
_refine_ls_weighting_details 'calc w = 1/[\s^2^(Fo^2^)+(0.0889P)^2^] where P = (Fo^2^+2Fc^2^)/3'
_refine_ls_weighting_scheme calc
_refine_ls_wR_factor_gt 0.1292
_refine_ls_wR_factor_ref 0.1590
_reflns_number_gt 3750
_reflns_number_total 6279
_reflns_threshold_expression I>2\s(I)
_cod_data_source_file ci6282.cif
_cod_data_source_block I
_cod_depositor_comments
;
The following automatic conversions were performed:
'_symmetry_cell_setting' value 'Monoclinic' changed to 'monoclinic'
according to '/home/saulius/struct/CIF-dictionaries/cif_core.dic'
dictionary named 'cif_core.dic' version 2.4.1 from 2010-06-29.

Automatic conversion script
Id: cif_fix_enum 1527 2010-12-29 10:47:43Z saulius 

The following automatic conversions were performed:

'_symmetry_cell_setting' value 'Monoclinic' changed to 'monoclinic'
according to /home/saulius/struct/CIF-dictionaries/cif_core.dic
dictionary named 'cif_core.dic' version 2.4.1 from 2010-06-29.

Automatic conversion script
Id: cif_fix_values 1715 2011-07-08 13:25:40Z adriana 
;
_cod_original_sg_symbol_H-M 'C 2'
_cod_database_code 2202512

loop_
_symmetry_equiv_pos_as_xyz
'x, y, z'
'-x, y, -z'
'x+1/2, y+1/2, z'
'-x+1/2, y+1/2, -z'

loop_
_atom_site_label
_atom_site_fract_x
_atom_site_fract_y
_atom_site_fract_z
_atom_site_U_iso_or_equiv
_atom_site_adp_type
_atom_site_calc_flag
_atom_site_refinement_flags
_atom_site_occupancy
_atom_site_disorder_assembly
_atom_site_disorder_group
_atom_site_type_symbol
Zn1 0.15137(5) 0.74189(8) 0.98021(6) 0.0584(3) Uani d . 1 . . Zn
Zn2 0.83165(5) 0.47991(9) 0.67704(7) 0.0607(3) Uani d . 1 . . Zn
N1 0.2510(3) 0.7810(6) 1.0852(4) 0.0532(16) Uani d . 1 . . N
N2 0.1161(3) 0.5510(7) 0.9488(5) 0.0576(17) Uani d . 1 . . N
N3 0.8326(3) 0.6709(6) 0.7136(4) 0.0564(17) Uani d . 1 . . N
N4 0.8339(4) 0.4403(7) 0.5771(5) 0.0655(19) Uani d . 1 . . N
O1 0.1211(3) 0.8579(6) 1.0229(4) 0.0700(16) Uani d . 1 . . O
O2 0.1191(3) 0.7851(6) 0.8588(5) 0.0798(18) Uani d . 1 . . O
O3 0.7464(3) 0.4314(6) 0.6348(5) 0.0784(18) Uani d . 1 . . O
O4 0.9065(3) 0.3672(6) 0.7734(4) 0.0734(16) Uani d . 1 . . O
C1 0.0849(4) 0.5024(9) 0.8641(6) 0.065(2) Uani d . 1 . . C
H1 0.0684 0.4143 0.8527 0.078 Uiso calc R 1 . . H
C2 0.0724(4) 0.5664(9) 0.7863(6) 0.060(2) Uani d . 1 . . C
C3 0.0897(5) 0.7039(9) 0.7868(7) 0.068(3) Uani d . 1 . . C
C4 0.0754(6) 0.7463(15) 0.7058(7) 0.110(4) Uani d . 1 . . C
H4 0.0872 0.8344 0.7047 0.133 Uiso calc R 1 . . H
C5 0.0458(8) 0.6677(19) 0.6294(10) 0.146(6) Uani d . 1 . . C
H5 0.0389 0.7008 0.5782 0.175 Uiso calc R 1 . . H
C6 0.0255(7) 0.5386(19) 0.6264(9) 0.143(6) Uani d . 1 . . C
H6 0.0020 0.4860 0.5716 0.172 Uiso calc R 1 . . H
C7 0.0404(4) 0.4876(13) 0.7059(6) 0.090(3) Uani d . 1 . . C
H7 0.0286 0.3986 0.7052 0.108 Uiso calc R 1 . . H
C8 0.1229(5) 0.4678(10) 1.0164(6) 0.076(3) Uani d . 1 . . C
H8 0.1080 0.3734 0.9969 0.091 Uiso calc R 1 . . H
C9 0.1823(7) 0.4890(14) 1.1204(7) 0.104(3) Uani d . 1 . . C
H9A 0.2033 0.4095 1.1612 0.125 Uiso calc R 1 . . H
H9B 0.2137 0.5618 1.1394 0.125 Uiso calc R 1 . . H
C10 0.1140(8) 0.5260(13) 1.0778(9) 0.111(4) Uani d . 1 . . C
H10A 0.1032 0.6217 1.0707 0.133 Uiso calc R 1 . . H
H10B 0.0928 0.4695 1.0925 0.133 Uiso calc R 1 . . H
C11 0.2704(4) 0.8753(8) 1.1459(6) 0.060(2) Uani d . 1 . . C
H11 0.3172 0.8905 1.1926 0.072 Uiso calc R 1 . . H
C12 0.2300(4) 0.9603(8) 1.1518(5) 0.0539(19) Uani d . 1 . . C
C13 0.1587(5) 0.9462(8) 1.0925(6) 0.058(2) Uani d . 1 . . C
C14 0.1275(6) 1.0319(10) 1.1118(7) 0.084(3) Uani d . 1 . . C
H14 0.0811 1.0229 1.0762 0.101 Uiso calc R 1 . . H
C15 0.1652(8) 1.1295(11) 1.1831(9) 0.095(4) Uani d . 1 . . C
H15 0.1430 1.1888 1.1917 0.114 Uiso calc R 1 . . H
C16 0.2339(7) 1.1402(10) 1.2406(8) 0.090(3) Uani d . 1 . . C
H16 0.2588 1.2027 1.2903 0.108 Uiso calc R 1 . . H
C17 0.2659(5) 1.0586(8) 1.2247(6) 0.069(2) Uani d . 1 . . C
H17 0.3127 1.0680 1.2630 0.083 Uiso calc R 1 . . H
C18 0.3019(4) 0.7143(9) 1.0942(7) 0.073(3) Uani d . 1 . . C
H18 0.3493 0.7348 1.1524 0.088 Uiso calc R 1 . . H
C19 0.2898(6) 0.6849(12) 1.0083(9) 0.097(3) Uani d . 1 . . C
H19A 0.2465 0.7132 0.9469 0.117 Uiso calc R 1 . . H
H19B 0.3284 0.6908 1.0142 0.117 Uiso calc R 1 . . H
C20 0.2889(5) 0.5733(12) 1.0576(9) 0.101(4) Uani d . 1 . . C
H20A 0.3270 0.5105 1.0940 0.122 Uiso calc R 1 . . H
H20B 0.2451 0.5329 1.0266 0.122 Uiso calc R 1 . . H
C21 0.7802(4) 0.7168(8) 0.6968(5) 0.057(2) Uani d . 1 . . C
H21 0.7842 0.8053 0.7167 0.069 Uiso calc R 1 . . H
C22 0.7173(4) 0.6509(9) 0.6520(6) 0.060(2) Uani d . 1 . . C
C23 0.7048(4) 0.5124(10) 0.6259(6) 0.070(3) Uani d . 1 . . C
C24 0.6408(5) 0.4618(14) 0.5887(8) 0.106(4) Uani d . 1 . . C
H24 0.6290 0.3727 0.5669 0.127 Uiso calc R 1 . . H
C25 0.5964(6) 0.5382(19) 0.5836(11) 0.131(5) Uani d . 1 . . C
H25 0.5570 0.4985 0.5631 0.157 Uiso calc R 1 . . H
C26 0.6089(6) 0.6728(19) 0.6083(9) 0.116(4) Uani d . 1 . . C
H26 0.5776 0.7261 0.6020 0.139 Uiso calc R 1 . . H
C27 0.6702(5) 0.7270(13) 0.6433(6) 0.084(3) Uani d . 1 . . C
H27 0.6798 0.8177 0.6614 0.101 Uiso calc R 1 . . H
C28 0.8916(4) 0.7568(10) 0.7599(6) 0.078(3) Uani d . 1 . . C
H28 0.8858 0.8517 0.7682 0.094 Uiso calc R 1 . . H
C29 0.9351(6) 0.7351(12) 0.7411(9) 0.099(3) Uani d . 1 . . C
H29A 0.9241 0.6600 0.7000 0.119 Uiso calc R 1 . . H
H29B 0.9537 0.8144 0.7360 0.119 Uiso calc R 1 . . H
C30 0.9597(5) 0.7038(13) 0.8332(9) 0.104(4) Uani d . 1 . . C
H30A 0.9645 0.6089 0.8501 0.124 Uiso calc R 1 . . H
H30B 0.9941 0.7632 0.8861 0.124 Uiso calc R 1 . . H
C31 0.8725(4) 0.3456(9) 0.5902(6) 0.069(2) Uani d . 1 . . C
H31 0.8693 0.3288 0.5397 0.083 Uiso calc R 1 . . H
C32 0.9209(4) 0.2616(8) 0.6754(6) 0.061(2) Uani d . 1 . . C
C33 0.9344(4) 0.2772(7) 0.7580(6) 0.058(2) Uani d . 1 . . C
C34 0.9846(5) 0.1869(10) 0.8358(7) 0.079(3) Uani d . 1 . . C
H34 0.9961 0.1931 0.8935 0.094 Uiso calc R 1 . . H
C35 1.0159(5) 0.0904(11) 0.8239(11) 0.101(4) Uani d . 1 . . C
H35 1.0473 0.0310 0.8739 0.121 Uiso calc R 1 . . H
C36 1.0021(6) 0.0798(12) 0.7412(11) 0.104(4) Uani d . 1 . . C
H36 1.0252 0.0182 0.7355 0.125 Uiso calc R 1 . . H
C37 0.9540(5) 0.1617(9) 0.6690(8) 0.081(3) Uani d . 1 . . C
H37 0.9420 0.1513 0.6110 0.097 Uiso calc R 1 . . H
C38 0.7906(5) 0.5095(9) 0.4856(7) 0.085(3) Uani d . 1 . . C
H38 0.7985 0.4872 0.4444 0.103 Uiso calc R 1 . . H
C39 0.7694(7) 0.6470(13) 0.4794(8) 0.106(4) Uani d . 1 . . C
H39A 0.7654 0.7086 0.4365 0.127 Uiso calc R 1 . . H
H39B 0.7851 0.6884 0.5373 0.127 Uiso calc R 1 . . H
C40 0.7193(6) 0.5366(12) 0.4365(7) 0.108(4) Uani d . 1 . . C
H40A 0.7045 0.5096 0.4683 0.130 Uiso calc R 1 . . H
H40B 0.6847 0.5298 0.3674 0.130 Uiso calc R 1 . . H

loop_
_atom_site_aniso_label
_atom_site_aniso_U_11
_atom_site_aniso_U_22
_atom_site_aniso_U_33
_atom_site_aniso_U_12
_atom_site_aniso_U_13
_atom_site_aniso_U_23
Zn1 0.0673(6) 0.0426(5) 0.0560(6) -0.0015(5) 0.0388(5) -0.0034(5)
Zn2 0.0673(6) 0.0407(5) 0.0649(6) 0.0018(5) 0.0419(5) 0.0022(5)
N1 0.064(4) 0.035(4) 0.057(4) -0.001(3) 0.040(4) -0.008(3)
N2 0.062(4) 0.050(4) 0.059(5) -0.005(3) 0.041(4) -0.002(3)
N3 0.060(4) 0.047(4) 0.052(4) -0.009(3) 0.034(4) -0.008(3)
N4 0.079(5) 0.042(4) 0.075(5) 0.007(3) 0.053(4) 0.006(3)
O1 0.072(4) 0.052(4) 0.078(4) 0.008(3) 0.048(4) -0.008(3)
O2 0.111(5) 0.056(4) 0.070(4) -0.014(3) 0.061(4) -0.004(3)
O3 0.072(4) 0.052(4) 0.095(5) -0.004(3) 0.051(4) -0.007(3)
O4 0.074(4) 0.057(4) 0.069(4) 0.012(3) 0.041(3) 0.018(3)
C1 0.054(5) 0.058(6) 0.071(6) -0.016(4) 0.039(5) -0.022(5)
C2 0.058(5) 0.068(6) 0.044(5) -0.008(4) 0.031(4) -0.005(4)
C3 0.080(6) 0.068(7) 0.064(6) -0.003(5) 0.053(5) 0.005(5)
C4 0.140(10) 0.108(9) 0.064(7) -0.006(9) 0.063(7) 0.009(8)
C5 0.183(15) 0.152(15) 0.068(9) -0.029(12) 0.073(10) 0.006(9)
C6 0.156(12) 0.176(18) 0.052(8) -0.057(11) 0.055(8) -0.035(8)
C7 0.078(6) 0.104(8) 0.057(6) -0.034(7) 0.035(5) -0.029(6)
C8 0.097(7) 0.050(5) 0.076(6) -0.012(5) 0.058(6) 0.004(5)
C9 0.129(9) 0.087(8) 0.069(7) -0.005(8) 0.058(7) 0.021(7)
C10 0.178(13) 0.103(10) 0.102(9) -0.014(9) 0.116(10) -0.002(7)
C11 0.064(5) 0.061(5) 0.057(5) -0.001(4) 0.043(5) 0.006(4)
C12 0.078(5) 0.039(4) 0.051(5) 0.005(4) 0.047(4) 0.001(4)
C13 0.080(6) 0.043(5) 0.062(6) 0.007(4) 0.053(5) 0.010(4)
C14 0.108(8) 0.076(7) 0.086(7) 0.022(6) 0.074(7) 0.006(5)
C15 0.155(12) 0.057(6) 0.103(9) 0.018(7) 0.100(10) 0.003(6)
C16 0.141(11) 0.056(6) 0.074(8) -0.002(7) 0.075(8) -0.011(5)
C17 0.084(6) 0.045(5) 0.071(6) -0.002(4) 0.051(6) -0.008(4)
C18 0.061(5) 0.068(6) 0.087(6) -0.009(4) 0.049(5) -0.024(5)
C19 0.104(8) 0.101(9) 0.115(9) 0.010(6) 0.086(8) -0.014(7)
C20 0.092(8) 0.071(7) 0.131(11) 0.008(6) 0.073(8) -0.012(7)
C21 0.059(5) 0.053(5) 0.045(4) 0.006(4) 0.030(4) -0.006(4)
C22 0.048(5) 0.067(6) 0.056(5) 0.009(4) 0.032(4) 0.002(4)
C23 0.065(6) 0.066(7) 0.052(5) -0.008(5) 0.030(5) 0.004(4)
C24 0.061(6) 0.103(9) 0.117(9) -0.012(7) 0.047(6) 0.004(8)
C25 0.068(7) 0.143(15) 0.151(13) 0.005(8) 0.064(9) 0.015(10)
C26 0.074(8) 0.149(14) 0.102(9) 0.033(8) 0.051(7) 0.019(9)
C27 0.069(6) 0.094(7) 0.071(6) 0.003(6) 0.041(5) -0.009(6)
C28 0.070(6) 0.052(6) 0.090(7) -0.021(5) 0.046(6) -0.019(5)
C29 0.119(8) 0.072(7) 0.159(11) -0.034(7) 0.116(9) -0.025(8)
C30 0.059(6) 0.095(9) 0.122(10) -0.012(6) 0.049(7) -0.011(7)
C31 0.081(6) 0.050(5) 0.070(6) -0.005(5) 0.049(5) -0.007(4)
C32 0.063(5) 0.039(5) 0.070(6) -0.003(4) 0.041(5) 0.004(4)
C33 0.046(4) 0.037(5) 0.056(6) -0.006(3) 0.022(4) 0.002(4)
C34 0.067(6) 0.068(7) 0.074(7) -0.009(5) 0.038(5) 0.011(5)
C35 0.056(6) 0.048(6) 0.146(12) 0.003(5) 0.049(8) 0.010(7)
C36 0.088(8) 0.063(7) 0.137(12) 0.009(6) 0.067(9) -0.002(8)
C37 0.087(7) 0.050(6) 0.089(7) 0.006(5) 0.054(6) 0.004(5)
C38 0.111(8) 0.060(7) 0.070(6) 0.027(6) 0.056(6) 0.013(5)
C39 0.147(11) 0.080(8) 0.064(7) 0.039(8) 0.062(8) 0.029(6)
C40 0.118(10) 0.089(9) 0.053(6) 0.025(7) 0.034(7) 0.018(6)

loop_
_atom_type_symbol
_atom_type_description
_atom_type_scat_dispersion_real
_atom_type_scat_dispersion_imag
_atom_type_scat_source
C C 0.0033 0.0016 'International Tables Vol C Tables 4.2.6.8 and 6.1.1.4'
H H 0.0000 0.0000 'International Tables Vol C Tables 4.2.6.8 and 6.1.1.4'
N N 0.0061 0.0033 'International Tables Vol C Tables 4.2.6.8 and 6.1.1.4'
O O 0.0106 0.0060 'International Tables Vol C Tables 4.2.6.8 and 6.1.1.4'
Zn Zn 0.2839 1.4301 'International Tables Vol C Tables 4.2.6.8 and 6.1.1.4'

loop_
_geom_angle_atom_site_label_1
_geom_angle_atom_site_label_2
_geom_angle_atom_site_label_3
_geom_angle
_geom_angle_publ_flag
O1 Zn1 O2 115.5(3) y
O1 Zn1 N1 97.2(3) y
O2 Zn1 N1 111.2(3) y
O1 Zn1 N2 116.2(3) y
O2 Zn1 N2 96.8(3) y
N1 Zn1 N2 121.0(3) y
O3 Zn2 O4 115.6(3) y
O3 Zn2 N3 96.1(3) y
O4 Zn2 N3 117.3(3) y
O3 Zn2 N4 111.5(3) y
O4 Zn2 N4 96.4(3) y
N3 Zn2 N4 121.2(3) y
C11 N1 C18 117.8(7) ?
C11 N1 Zn1 118.9(6) ?
C18 N1 Zn1 123.2(5) ?
C1 N2 C8 119.4(8) ?
C1 N2 Zn1 119.0(6) ?
C8 N2 Zn1 121.5(6) ?
C21 N3 C28 119.9(7) ?
C21 N3 Zn2 119.5(5) ?
C28 N3 Zn2 120.6(6) ?
C31 N4 C38 116.5(8) ?
C31 N4 Zn2 120.5(6) ?
C38 N4 Zn2 122.9(6) ?
C13 O1 Zn1 125.8(5) ?
C3 O2 Zn1 127.1(5) ?
C23 O3 Zn2 126.0(5) ?
C33 O4 Zn2 124.1(5) ?
N2 C1 C2 128.9(8) ?
N2 C1 H1 115.5 ?
C2 C1 H1 115.5 ?
C7 C2 C3 119.4(9) ?
C7 C2 C1 116.1(9) ?
C3 C2 C1 124.5(8) ?
O2 C3 C4 120.6(10) ?
O2 C3 C2 123.3(8) ?
C4 C3 C2 116.1(10) ?
C5 C4 C3 123.8(14) ?
C5 C4 H4 118.1 ?
C3 C4 H4 118.1 ?
C4 C5 C6 120.3(13) ?
C4 C5 H5 119.9 ?
C6 C5 H5 119.9 ?
C5 C6 C7 119.2(12) ?
C5 C6 H6 120.4 ?
C7 C6 H6 120.4 ?
C2 C7 C6 121.2(12) ?
C2 C7 H7 119.4 ?
C6 C7 H7 119.4 ?
N2 C8 C10 120.9(9) ?
N2 C8 C9 119.1(8) ?
C10 C8 C9 58.9(8) ?
N2 C8 H8 115.4 ?
C10 C8 H8 115.4 ?
C9 C8 H8 115.4 ?
C10 C9 C8 60.2(7) ?
C10 C9 H9A 117.8 ?
C8 C9 H9A 117.8 ?
C10 C9 H9B 117.8 ?
C8 C9 H9B 117.8 ?
H9A C9 H9B 114.9 ?
C9 C10 C8 60.9(7) ?
C9 C10 H10A 117.7 ?
C8 C10 H10A 117.7 ?
C9 C10 H10B 117.7 ?
C8 C10 H10B 117.7 ?
H10A C10 H10B 114.8 ?
N1 C11 C12 129.3(8) ?
N1 C11 H11 115.4 ?
C12 C11 H11 115.4 ?
C17 C12 C13 119.6(7) ?
C17 C12 C11 116.2(8) ?
C13 C12 C11 124.2(7) ?
O1 C13 C14 119.1(8) ?
O1 C13 C12 123.9(7) ?
C14 C13 C12 117.0(8) ?
C15 C14 C13 120.9(10) ?
C15 C14 H14 119.6 ?
C13 C14 H14 119.6 ?
C16 C15 C14 121.3(10) ?
C16 C15 H15 119.4 ?
C14 C15 H15 119.4 ?
C15 C16 C17 119.4(10) ?
C15 C16 H16 120.3 ?
C17 C16 H16 120.3 ?
C16 C17 C12 121.6(9) ?
C16 C17 H17 119.2 ?
C12 C17 H17 119.2 ?
N1 C18 C19 120.2(8) ?
N1 C18 C20 118.7(8) ?
C19 C18 C20 59.2(7) ?
N1 C18 H18 115.7 ?
C19 C18 H18 115.7 ?
C20 C18 H18 115.7 ?
C20 C19 C18 60.7(7) ?
C20 C19 H19A 117.7 ?
C18 C19 H19A 117.7 ?
C20 C19 H19B 117.7 ?
C18 C19 H19B 117.7 ?
H19A C19 H19B 114.8 ?
C19 C20 C18 60.1(7) ?
C19 C20 H20A 117.8 ?
C18 C20 H20A 117.8 ?
C19 C20 H20B 117.8 ?
C18 C20 H20B 117.8 ?
H20A C20 H20B 114.9 ?
N3 C21 C22 129.2(8) ?
N3 C21 H21 115.4 ?
C22 C21 H21 115.4 ?
C27 C22 C23 120.5(9) ?
C27 C22 C21 116.0(9) ?
C23 C22 C21 123.2(8) ?
O3 C23 C22 125.4(8) ?
O3 C23 C24 119.5(9) ?
C22 C23 C24 115.1(10) ?
C25 C24 C23 122.9(13) ?
C25 C24 H24 118.6 ?
C23 C24 H24 118.6 ?
C24 C25 C26 121.2(13) ?
C24 C25 H25 119.4 ?
C26 C25 H25 119.4 ?
C25 C26 C27 117.8(12) ?
C25 C26 H26 121.1 ?
C27 C26 H26 121.1 ?
C22 C27 C26 122.4(12) ?
C22 C27 H27 118.8 ?
C26 C27 H27 118.8 ?
C30 C28 N3 120.9(9) ?
C30 C28 C29 59.3(7) ?
N3 C28 C29 119.4(8) ?
C30 C28 H28 115.3 ?
N3 C28 H28 115.3 ?
C29 C28 H28 115.3 ?
C30 C29 C28 59.6(7) ?
C30 C29 H29A 117.8 ?
C28 C29 H29A 117.8 ?
C30 C29 H29B 117.8 ?
C28 C29 H29B 117.8 ?
H29A C29 H29B 115.0 ?
C28 C30 C29 61.1(7) ?
C28 C30 H30A 117.7 ?
C29 C30 H30A 117.7 ?
C28 C30 H30B 117.7 ?
C29 C30 H30B 117.7 ?
H30A C30 H30B 114.8 ?
N4 C31 C32 127.4(9) ?
N4 C31 H31 116.3 ?
C32 C31 H31 116.3 ?
C33 C32 C37 120.5(8) ?
C33 C32 C31 123.9(8) ?
C37 C32 C31 115.6(9) ?
O4 C33 C32 126.6(7) ?
O4 C33 C34 117.1(9) ?
C32 C33 C34 116.3(9) ?
C35 C34 C33 119.7(10) ?
C35 C34 H34 120.2 ?
C33 C34 H34 120.2 ?
C36 C35 C34 122.2(11) ?
C36 C35 H35 118.9 ?
C34 C35 H35 118.9 ?
C37 C36 C35 117.3(12) ?
C37 C36 H36 121.3 ?
C35 C36 H36 121.3 ?
C36 C37 C32 123.8(11) ?
C36 C37 H37 118.1 ?
C32 C37 H37 118.1 ?
C39 C38 N4 119.0(9) ?
C39 C38 C40 60.5(7) ?
N4 C38 C40 118.1(9) ?
C39 C38 H38 115.9 ?
N4 C38 H38 115.9 ?
C40 C38 H38 115.9 ?
C38 C39 C40 60.7(8) ?
C38 C39 H39A 117.7 ?
C40 C39 H39A 117.7 ?
C38 C39 H39B 117.7 ?
C40 C39 H39B 117.7 ?
H39A C39 H39B 114.8 ?
C38 C40 C39 58.8(7) ?
C38 C40 H40A 117.9 ?
C39 C40 H40A 117.9 ?
C38 C40 H40B 117.9 ?
C39 C40 H40B 117.9 ?
H40A C40 H40B 115.0 ?

loop_
_geom_bond_atom_site_label_1
_geom_bond_atom_site_label_2
_geom_bond_site_symmetry_2
_geom_bond_distance
_geom_bond_publ_flag
Zn1 O1 . 1.892(6) y
Zn1 O2 . 1.901(7) y
Zn1 N1 . 1.996(6) y
Zn1 N2 . 2.006(7) y
Zn2 O3 . 1.899(6) y
Zn2 O4 . 1.898(6) y
Zn2 N3 . 2.005(7) y
Zn2 N4 . 2.006(7) y
N1 C11 . 1.290(10) ?
N1 C18 . 1.424(10) ?
N2 C1 . 1.308(10) ?
N2 C8 . 1.442(11) ?
N3 C21 . 1.296(9) ?
N3 C28 . 1.447(10) ?
N4 C31 . 1.288(10) ?
N4 C38 . 1.451(11) ?
O1 C13 . 1.310(10) ?
O2 C3 . 1.296(10) ?
O3 C23 . 1.289(10) ?
O4 C33 . 1.322(10) ?
C1 C2 . 1.439(12) ?
C1 H1 . 0.93 ?
C2 C7 . 1.382(12) ?
C2 C3 . 1.432(12) ?
C3 C4 . 1.391(13) ?
C4 C5 . 1.337(18) ?
C4 H4 . 0.93 ?
C5 C6 . 1.372(19) ?
C5 H5 . 0.93 ?
C6 C7 . 1.383(16) ?
C6 H6 . 0.93 ?
C7 H7 . 0.93 ?
C8 C10 . 1.475(14) ?
C8 C9 . 1.486(13) ?
C8 H8 . 0.98 ?
C9 C10 . 1.456(16) ?
C9 H9A . 0.97 ?
C9 H9B . 0.97 ?
C10 H10A . 0.97 ?
C10 H10B . 0.97 ?
C11 C12 . 1.442(10) ?
C11 H11 . 0.93 ?
C12 C17 . 1.407(11) ?
C12 C13 . 1.414(11) ?
C13 C14 . 1.411(12) ?
C14 C15 . 1.388(15) ?
C14 H14 . 0.93 ?
C15 C16 . 1.361(15) ?
C15 H15 . 0.93 ?
C16 C17 . 1.360(13) ?
C16 H16 . 0.93 ?
C17 H17 . 0.93 ?
C18 C19 . 1.478(13) ?
C18 C20 . 1.488(13) ?
C18 H18 . 0.98 ?
C19 C20 . 1.465(15) ?
C19 H19A . 0.97 ?
C19 H19B . 0.97 ?
C20 H20A . 0.97 ?
C20 H20B . 0.97 ?
C21 C22 . 1.428(11) ?
C21 H21 . 0.93 ?
C22 C27 . 1.383(12) ?
C22 C23 . 1.414(12) ?
C23 C24 . 1.430(12) ?
C24 C25 . 1.361(17) ?
C24 H24 . 0.93 ?
C25 C26 . 1.372(18) ?
C25 H25 . 0.93 ?
C26 C27 . 1.393(16) ?
C26 H26 . 0.93 ?
C27 H27 . 0.93 ?
C28 C30 . 1.440(13) ?
C28 C29 . 1.463(13) ?
C28 H28 . 0.98 ?
C29 C30 . 1.436(15) ?
C29 H29A . 0.97 ?
C29 H29B . 0.97 ?
C30 H30A . 0.97 ?
C30 H30B . 0.97 ?
C31 C32 . 1.462(11) ?
C31 H31 . 0.93 ?
C32 C33 . 1.376(12) ?
C32 C37 . 1.393(12) ?
C33 C34 . 1.443(12) ?
C34 C35 . 1.391(14) ?
C34 H34 . 0.93 ?
C35 C36 . 1.368(16) ?
C35 H35 . 0.93 ?
C36 C37 . 1.338(14) ?
C36 H36 . 0.93 ?
C37 H37 . 0.93 ?
C38 C39 . 1.444(14) ?
C38 C40 . 1.471(15) ?
C38 H38 . 0.98 ?
C39 C40 . 1.469(16) ?
C39 H39A . 0.97 ?
C39 H39B . 0.97 ?
C40 H40A . 0.97 ?
C40 H40B . 0.97 ?

loop_
_geom_torsion_atom_site_label_1
_geom_torsion_atom_site_label_2
_geom_torsion_atom_site_label_3
_geom_torsion_atom_site_label_4
_geom_torsion
O1 Zn1 N1 C11 -6.6(6)
O2 Zn1 N1 C11 114.4(6)
N2 Zn1 N1 C11 -133.2(6)
O1 Zn1 N1 C18 176.4(6)
O2 Zn1 N1 C18 -62.6(7)
N2 Zn1 N1 C18 49.9(7)
O1 Zn1 N2 C1 125.0(6)
O2 Zn1 N2 C1 2.1(6)
N1 Zn1 N2 C1 -117.7(6)
O1 Zn1 N2 C8 -53.4(7)
O2 Zn1 N2 C8 -176.2(6)
N1 Zn1 N2 C8 64.0(7)
O3 Zn2 N3 C21 -4.2(6)
O4 Zn2 N3 C21 -127.1(6)
N4 Zn2 N3 C21 115.6(6)
O3 Zn2 N3 C28 174.7(6)
O4 Zn2 N3 C28 51.8(7)
N4 Zn2 N3 C28 -65.5(7)
O3 Zn2 N4 C31 -111.5(7)
O4 Zn2 N4 C31 9.3(7)
N3 Zn2 N4 C31 136.6(6)
O3 Zn2 N4 C38 65.1(7)
O4 Zn2 N4 C38 -174.1(7)
N3 Zn2 N4 C38 -46.8(8)
O2 Zn1 O1 C13 -108.8(6)
N1 Zn1 O1 C13 8.9(7)
N2 Zn1 O1 C13 138.8(6)
O1 Zn1 O2 C3 -128.7(7)
N1 Zn1 O2 C3 121.7(7)
N2 Zn1 O2 C3 -5.4(8)
O4 Zn2 O3 C23 131.3(7)
N3 Zn2 O3 C23 7.0(7)
N4 Zn2 O3 C23 -120.0(7)
O3 Zn2 O4 C33 105.6(6)
N3 Zn2 O4 C33 -142.0(6)
N4 Zn2 O4 C33 -11.9(6)
C8 N2 C1 C2 -179.9(8)
Zn1 N2 C1 C2 1.7(12)
N2 C1 C2 C7 177.3(8)
N2 C1 C2 C3 -3.9(14)
Zn1 O2 C3 C4 -173.0(8)
Zn1 O2 C3 C2 4.7(13)
C7 C2 C3 O2 179.2(9)
C1 C2 C3 O2 0.4(14)
C7 C2 C3 C4 -3.1(13)
C1 C2 C3 C4 178.2(9)
O2 C3 C4 C5 179.5(13)
C2 C3 C4 C5 1.7(18)
C3 C4 C5 C6 2(3)
C4 C5 C6 C7 -5(3)
C3 C2 C7 C6 0.8(16)
C1 C2 C7 C6 179.6(11)
C5 C6 C7 C2 3(2)
C1 N2 C8 C10 -139.7(10)
Zn1 N2 C8 C10 38.6(12)
C1 N2 C8 C9 151.1(10)
Zn1 N2 C8 C9 -30.5(12)
N2 C8 C9 C10 110.6(11)
N2 C8 C10 C9 -107.5(11)
C18 N1 C11 C12 178.3(8)
Zn1 N1 C11 C12 1.2(11)
N1 C11 C12 C17 -177.7(8)
N1 C11 C12 C13 5.2(13)
Zn1 O1 C13 C14 175.8(6)
Zn1 O1 C13 C12 -5.2(11)
C17 C12 C13 O1 179.9(7)
C11 C12 C13 O1 -3.1(12)
C17 C12 C13 C14 -1.1(11)
C11 C12 C13 C14 175.8(7)
O1 C13 C14 C15 -178.1(9)
C12 C13 C14 C15 2.9(13)
C13 C14 C15 C16 -4.2(16)
C14 C15 C16 C17 3.6(17)
C15 C16 C17 C12 -1.8(15)
C13 C12 C17 C16 0.6(13)
C11 C12 C17 C16 -176.6(8)
C11 N1 C18 C19 -137.2(9)
Zn1 N1 C18 C19 39.8(11)
C11 N1 C18 C20 153.7(9)
Zn1 N1 C18 C20 -29.3(12)
N1 C18 C19 C20 -107.5(10)
N1 C18 C20 C19 109.9(10)
C28 N3 C21 C22 179.6(8)
Zn2 N3 C21 C22 -1.5(11)
N3 C21 C22 C27 -179.5(8)
N3 C21 C22 C23 6.6(14)
Zn2 O3 C23 C22 -4.2(13)
Zn2 O3 C23 C24 177.0(7)
C27 C22 C23 O3 -177.1(8)
C21 C22 C23 O3 -3.5(14)
C27 C22 C23 C24 1.7(13)
C21 C22 C23 C24 175.4(8)
O3 C23 C24 C25 175.1(11)
C22 C23 C24 C25 -3.8(16)
C23 C24 C25 C26 5(2)
C24 C25 C26 C27 -3(2)
C23 C22 C27 C26 -0.5(14)
C21 C22 C27 C26 -174.6(9)
C25 C26 C27 C22 1.2(18)
C21 N3 C28 C30 138.0(10)
Zn2 N3 C28 C30 -40.9(12)
C21 N3 C28 C29 -152.2(9)
Zn2 N3 C28 C29 28.9(12)
N3 C28 C29 C30 -110.5(11)
N3 C28 C30 C29 108.1(11)
C38 N4 C31 C32 179.6(8)
Zn2 N4 C31 C32 -3.6(12)
N4 C31 C32 C33 -3.2(14)
N4 C31 C32 C37 177.0(8)
Zn2 O4 C33 C32 9.0(11)
Zn2 O4 C33 C34 -171.8(5)
C37 C32 C33 O4 -179.8(8)
C31 C32 C33 O4 0.4(13)
C37 C32 C33 C34 1.0(11)
C31 C32 C33 C34 -178.8(7)
O4 C33 C34 C35 -179.8(8)
C32 C33 C34 C35 -0.4(12)
C33 C34 C35 C36 1.8(15)
C34 C35 C36 C37 -3.6(18)
C35 C36 C37 C32 4.2(17)
C33 C32 C37 C36 -3.0(15)
C31 C32 C37 C36 176.8(10)
C31 N4 C38 C39 -153.6(10)
Zn2 N4 C38 C39 29.7(14)
C31 N4 C38 C40 136.4(9)
Zn2 N4 C38 C40 -40.4(11)
N4 C38 C39 C40 -107.8(12)
N4 C38 C40 C39 109.2(10)
